data_7157066
loop_
_publ_author_name
'Liu, Yanfei'
'Wu, Jiaping'
'Qian, Baiyang'
'Shang, Yongjia'

_publ_section_title
;
 Controllable construction of isoquinolinedione and isocoumarin scaffolds
 via Rh<sup>III</sup>-catalyzed C-H annulation of N-tosylbenzamides with
 diazo compounds.
;
_journal_issue 38
_journal_name_full 'Organic &amp; biomolecular chemistry'
_journal_page_first 8768
_journal_page_last 8777
_journal_paper_doi 10.1039/c9ob01789e
_journal_volume 17
_journal_year 2019
_chemical_formula_sum 'C23 H23 N O8 S'
_chemical_formula_weight 473.48
_space_group_crystal_system triclinic
_space_group_IT_number 2
_space_group_name_Hall '-P 1'
_space_group_name_H-M_alt 'P -1'
_symmetry_space_group_name_Hall '-P 1'
_symmetry_space_group_name_H-M 'P -1'
_atom_sites_solution_hydrogens geom
_audit_creation_method SHELXL-2018/1
_audit_update_record
;
2019-05-24 deposited with the CCDC.    2019-09-10 downloaded from the CCDC.
;
_cell_angle_alpha 76.022(2)
_cell_angle_beta 79.269(2)
_cell_angle_gamma 86.003(2)
_cell_formula_units_Z 2
_cell_length_a 7.6514(3)
_cell_length_b 11.6340(4)
_cell_length_c 13.3270(5)
_cell_measurement_reflns_used 9297
_cell_measurement_temperature 273(2)
_cell_measurement_theta_max 27.45
_cell_measurement_theta_min 2.90
_cell_volume 1130.68(7)
_computing_cell_refinement 'Bruker SAINT'
_computing_data_collection 'Bruker APEX2'
_computing_data_reduction 'Bruker SAINT'
_computing_molecular_graphics 'Bruker SHELXTL'
_computing_publication_material 'Bruker SHELXTL'
_computing_structure_refinement 'SHELXL-2018/1 (Sheldrick, 2018)'
_diffrn_ambient_temperature 273(2)
_diffrn_measured_fraction_theta_full 0.996
_diffrn_measured_fraction_theta_max 0.994
_diffrn_measurement_device_type 'Bruker APEX-II CCD'
_diffrn_radiation_type MoK\a
_diffrn_radiation_wavelength 0.71073
_diffrn_reflns_av_R_equivalents 0.0301
_diffrn_reflns_av_unetI/netI 0.0160
_diffrn_reflns_Laue_measured_fraction_full 0.996
_diffrn_reflns_Laue_measured_fraction_max 0.994
_diffrn_reflns_limit_h_max 9
_diffrn_reflns_limit_h_min -9
_diffrn_reflns_limit_k_max 15
_diffrn_reflns_limit_k_min -15
_diffrn_reflns_limit_l_max 17
_diffrn_reflns_limit_l_min -17
_diffrn_reflns_number 45379
_diffrn_reflns_point_group_measured_fraction_full 0.996
_diffrn_reflns_point_group_measured_fraction_max 0.994
_diffrn_reflns_theta_full 25.242
_diffrn_reflns_theta_max 27.564
_diffrn_reflns_theta_min 3.200
_exptl_absorpt_coefficient_mu 0.193
_exptl_crystal_colour colorless
_exptl_crystal_density_diffrn 1.391
_exptl_crystal_description block
_exptl_crystal_F_000 496
_exptl_crystal_size_max 0.240
_exptl_crystal_size_mid 0.230
_exptl_crystal_size_min 0.200
_refine_diff_density_max 0.379
_refine_diff_density_min -0.421
_refine_diff_density_rms 0.051
_refine_ls_extinction_method none
_refine_ls_goodness_of_fit_ref 1.018
_refine_ls_hydrogen_treatment constr
_refine_ls_matrix_type full
_refine_ls_number_parameters 301
_refine_ls_number_reflns 5193
_refine_ls_number_restraints 0
_refine_ls_restrained_S_all 1.018
_refine_ls_R_factor_all 0.0613
_refine_ls_R_factor_gt 0.0465
_refine_ls_shift/su_max 0.078
_refine_ls_shift/su_mean 0.001
_refine_ls_structure_factor_coef Fsqd
_refine_ls_weighting_details 'w=1/[\s^2^(Fo^2^)+(0.1000P)^2^+0.2300P] where P=(Fo^2^+2Fc^2^)/3'
_refine_ls_weighting_scheme calc
_refine_ls_wR_factor_gt 0.1398
_refine_ls_wR_factor_ref 0.1566
_reflns_Friedel_coverage 0.000
_reflns_number_gt 4084
_reflns_number_total 5193
_reflns_threshold_expression 'I > 2\s(I)'
_cod_data_source_file c9ob01789e2.cif
_cod_data_source_block 180723b_0m
_cod_depositor_comments 'Adding full bibliography for 7157066.cif.'
_cod_database_code 7157066
_shelx_shelxl_version_number 2018/1
_shelx_space_group_comment
;
The symmetry employed for this shelxl refinement is uniquely defined
by the following loop, which should always be used as a source of
symmetry information in preference to the above space-group names.
They are only intended as comments.
;
_shelx_estimated_absorpt_t_min 0.955
_shelx_estimated_absorpt_t_max 0.962

loop_
_space_group_symop_operation_xyz
'x, y, z'
'-x, -y, -z'

loop_
_atom_site_label
_atom_site_type_symbol
_atom_site_fract_x
_atom_site_fract_y
_atom_site_fract_z
_atom_site_U_iso_or_equiv
_atom_site_adp_type
_atom_site_occupancy
_atom_site_site_symmetry_order
_atom_site_calc_flag
_atom_site_refinement_flags_posn
_atom_site_refinement_flags_adp
C1 C 0.0105(4) 0.7426(3) 0.9931(2) 0.0958(9) Uani 1 1 d . .
H1A H 0.006330 0.813862 1.017916 0.144 Uiso 1 1 calc R U
H1B H -0.013665 0.676026 1.051937 0.144 Uiso 1 1 calc R U
H1C H -0.077185 0.748283 0.949043 0.144 Uiso 1 1 calc R U
C2 C 0.1929(3) 0.7265(2) 0.93099(16) 0.0638(5) Uani 1 1 d . .
C3 C 0.2834(4) 0.8199(2) 0.86191(19) 0.0751(7) Uani 1 1 d . .
H3 H 0.230685 0.895348 0.853259 0.090 Uiso 1 1 calc R U
C4 C 0.4497(3) 0.80500(19) 0.80525(17) 0.0658(6) Uani 1 1 d . .
H4 H 0.507735 0.869023 0.757890 0.079 Uiso 1 1 calc R U
C5 C 0.5286(3) 0.69367(16) 0.81994(13) 0.0488(4) Uani 1 1 d . .
C6 C 0.4406(3) 0.59743(18) 0.88903(16) 0.0599(5) Uani 1 1 d . .
H6 H 0.494014 0.522196 0.898588 0.072 Uiso 1 1 calc R U
C7 C 0.2732(3) 0.6152(2) 0.94309(16) 0.0663(5) Uani 1 1 d . .
H7 H 0.213019 0.550991 0.988719 0.080 Uiso 1 1 calc R U
C8 C 0.7388(3) 0.46081(16) 0.70115(15) 0.0505(4) Uani 1 1 d . .
C9 C 0.7934(2) 0.40058(14) 0.61382(14) 0.0459(4) Uani 1 1 d . .
H9A H 0.728470 0.327644 0.631324 0.055 Uiso 1 1 calc R U
H9B H 0.918594 0.378700 0.610693 0.055 Uiso 1 1 calc R U
C10 C 0.76758(19) 0.46680(13) 0.50642(13) 0.0393(3) Uani 1 1 d . .
C11 C 0.8030(2) 0.40795(15) 0.42517(16) 0.0497(4) Uani 1 1 d . .
H11 H 0.841801 0.329065 0.438512 0.060 Uiso 1 1 calc R U
C12 C 0.7810(3) 0.46560(17) 0.32591(16) 0.0543(4) Uani 1 1 d . .
H12 H 0.802680 0.425331 0.272263 0.065 Uiso 1 1 calc R U
C13 C 0.7263(2) 0.58397(16) 0.30475(14) 0.0477(4) Uani 1 1 d . .
H13 H 0.714055 0.622295 0.236505 0.057 Uiso 1 1 calc R U
C14 C 0.68976(19) 0.64622(14) 0.38277(12) 0.0374(3) Uani 1 1 d . .
C15 C 0.70813(18) 0.58531(13) 0.48621(12) 0.0350(3) Uani 1 1 d . .
C16 C 0.66589(19) 0.64531(13) 0.57458(12) 0.0367(3) Uani 1 1 d . .
C17 C 0.6375(2) 0.77691(14) 0.35698(12) 0.0391(3) Uani 1 1 d . .
H17 H 0.523849 0.787531 0.402226 0.047 Uiso 1 1 calc R U
C18 C 0.7740(2) 0.85359(15) 0.37887(14) 0.0449(4) Uani 1 1 d . .
C19 C 0.8137(4) 1.04972(18) 0.3954(2) 0.0801(8) Uani 1 1 d . .
H19A H 0.792468 1.128841 0.354492 0.096 Uiso 1 1 calc R U
H19B H 0.939821 1.030546 0.380016 0.096 Uiso 1 1 calc R U
C20 C 0.7605(4) 1.0461(2) 0.5082(3) 0.0853(8) Uani 1 1 d . .
H20A H 0.635062 1.063142 0.523410 0.128 Uiso 1 1 calc R U
H20B H 0.824709 1.104082 0.526092 0.128 Uiso 1 1 calc R U
H20C H 0.786897 0.968706 0.548477 0.128 Uiso 1 1 calc R U
C21 C 0.6133(2) 0.82586(15) 0.24315(13) 0.0458(4) Uani 1 1 d . .
C22 C 0.3981(4) 0.8856(3) 0.13286(19) 0.0916(9) Uani 1 1 d . .
H22A H 0.482339 0.944953 0.091628 0.110 Uiso 1 1 calc R U
H22B H 0.403376 0.821903 0.096921 0.110 Uiso 1 1 calc R U
C23 C 0.2209(5) 0.9374(4) 0.1445(3) 0.1296(14) Uani 1 1 d . .
H23A H 0.137013 0.876517 0.179184 0.194 Uiso 1 1 calc R U
H23B H 0.193587 0.974565 0.076418 0.194 Uiso 1 1 calc R U
H23C H 0.214069 0.995448 0.185498 0.194 Uiso 1 1 calc R U
N1 N 0.72631(18) 0.58703(12) 0.66970(11) 0.0420(3) Uani 1 1 d . .
O1 O 0.8156(2) 0.78076(13) 0.69453(12) 0.0680(4) Uani 1 1 d . .
O2 O 0.8449(2) 0.59945(16) 0.82913(12) 0.0721(4) Uani 1 1 d . .
O3 O 0.7073(3) 0.40881(14) 0.79135(12) 0.0866(6) Uani 1 1 d . .
O4 O 0.58546(17) 0.73851(10) 0.57102(9) 0.0493(3) Uani 1 1 d . .
O5 O 0.91403(17) 0.81907(12) 0.40273(13) 0.0592(4) Uani 1 1 d . .
O6 O 0.7110(2) 0.96416(11) 0.36675(13) 0.0641(4) Uani 1 1 d . .
O7 O 0.7317(2) 0.85302(18) 0.17090(12) 0.0810(5) Uani 1 1 d . .
O8 O 0.44259(19) 0.83994(15) 0.23717(11) 0.0664(4) Uani 1 1 d . .
S1 S 0.74515(6) 0.67201(4) 0.75645(3) 0.05100(16) Uani 1 1 d . .

loop_
_atom_site_aniso_label
_atom_site_aniso_U_11
_atom_site_aniso_U_22
_atom_site_aniso_U_33
_atom_site_aniso_U_23
_atom_site_aniso_U_13
_atom_site_aniso_U_12
C1 0.0786(17) 0.133(3) 0.0768(17) -0.0430(17) 0.0007(13) 0.0168(17)
C2 0.0674(12) 0.0810(15) 0.0444(10) -0.0208(10) -0.0095(9) 0.0099(11)
C3 0.0902(17) 0.0616(13) 0.0675(14) -0.0158(11) -0.0060(12) 0.0199(12)
C4 0.0845(15) 0.0506(11) 0.0562(11) -0.0084(9) -0.0038(10) 0.0037(10)
C5 0.0567(10) 0.0529(10) 0.0370(8) -0.0092(7) -0.0114(7) 0.0012(8)
C6 0.0685(12) 0.0529(11) 0.0497(10) -0.0004(8) -0.0063(9) 0.0053(9)
C7 0.0714(13) 0.0698(13) 0.0489(11) -0.0022(9) -0.0030(10) -0.0040(11)
C8 0.0543(10) 0.0424(9) 0.0490(9) 0.0001(7) -0.0099(8) 0.0012(7)
C9 0.0409(8) 0.0348(8) 0.0555(10) -0.0021(7) -0.0030(7) -0.0010(6)
C10 0.0296(7) 0.0350(8) 0.0513(9) -0.0088(6) -0.0023(6) -0.0050(6)
C11 0.0477(9) 0.0380(8) 0.0648(11) -0.0185(8) -0.0048(8) -0.0022(7)
C12 0.0557(10) 0.0546(10) 0.0599(11) -0.0298(9) -0.0067(8) -0.0024(8)
C13 0.0483(9) 0.0526(10) 0.0447(9) -0.0155(7) -0.0083(7) -0.0030(7)
C14 0.0311(7) 0.0398(8) 0.0409(8) -0.0086(6) -0.0048(6) -0.0043(6)
C15 0.0277(6) 0.0348(7) 0.0417(8) -0.0087(6) -0.0033(6) -0.0040(5)
C16 0.0330(7) 0.0367(7) 0.0374(7) -0.0044(6) -0.0029(6) -0.0038(6)
C17 0.0368(7) 0.0404(8) 0.0388(7) -0.0062(6) -0.0075(6) -0.0019(6)
C18 0.0440(9) 0.0400(8) 0.0491(9) -0.0043(7) -0.0111(7) -0.0040(7)
C19 0.0935(17) 0.0380(10) 0.118(2) -0.0041(11) -0.0554(16) -0.0133(10)
C20 0.0771(16) 0.0723(15) 0.129(2) -0.0508(16) -0.0411(16) 0.0074(12)
C21 0.0491(9) 0.0446(9) 0.0407(8) -0.0039(7) -0.0068(7) -0.0046(7)
C22 0.0913(18) 0.118(2) 0.0539(13) 0.0190(13) -0.0332(13) -0.0095(16)
C23 0.128(3) 0.155(3) 0.109(3) -0.005(2) -0.077(2) 0.032(3)
N1 0.0447(7) 0.0402(7) 0.0398(7) -0.0059(5) -0.0088(6) -0.0007(6)
O1 0.0752(10) 0.0662(9) 0.0660(9) -0.0191(7) -0.0066(7) -0.0273(8)
O2 0.0641(9) 0.1002(12) 0.0581(8) -0.0203(8) -0.0274(7) 0.0090(8)
O3 0.1401(17) 0.0582(9) 0.0486(8) 0.0044(7) -0.0102(9) 0.0096(10)
O4 0.0605(7) 0.0430(6) 0.0434(6) -0.0117(5) -0.0094(5) 0.0128(5)
O5 0.0407(7) 0.0525(7) 0.0875(10) -0.0156(7) -0.0203(7) -0.0011(5)
O6 0.0709(9) 0.0354(6) 0.0933(11) -0.0086(6) -0.0410(8) -0.0014(6)
O7 0.0653(9) 0.1144(14) 0.0469(8) -0.0010(8) 0.0073(7) -0.0008(9)
O8 0.0552(8) 0.0886(10) 0.0459(7) 0.0128(7) -0.0191(6) -0.0107(7)
S1 0.0524(3) 0.0585(3) 0.0451(3) -0.01348(19) -0.01259(19) -0.0058(2)

loop_
_atom_type_symbol
_atom_type_description
_atom_type_scat_dispersion_real
_atom_type_scat_dispersion_imag
_atom_type_scat_source
C C 0.0033 0.0016 'International Tables Vol C Tables 4.2.6.8 and 6.1.1.4'
H H 0.0000 0.0000 'International Tables Vol C Tables 4.2.6.8 and 6.1.1.4'
N N 0.0061 0.0033 'International Tables Vol C Tables 4.2.6.8 and 6.1.1.4'
O O 0.0106 0.0060 'International Tables Vol C Tables 4.2.6.8 and 6.1.1.4'
S S 0.1246 0.1234 'International Tables Vol C Tables 4.2.6.8 and 6.1.1.4'

loop_
_geom_angle_atom_site_label_1
_geom_angle_atom_site_label_2
_geom_angle_atom_site_label_3
_geom_angle
C2 C1 H1A 109.5
C2 C1 H1B 109.5
H1A C1 H1B 109.5
C2 C1 H1C 109.5
H1A C1 H1C 109.5
H1B C1 H1C 109.5
C3 C2 C7 118.3(2)
C3 C2 C1 122.0(2)
C7 C2 C1 119.7(2)
C4 C3 C2 121.9(2)
C4 C3 H3 119.1
C2 C3 H3 119.1
C5 C4 C3 118.8(2)
C5 C4 H4 120.6
C3 C4 H4 120.6
C4 C5 C6 120.70(19)
C4 C5 S1 120.49(16)
C6 C5 S1 118.75(15)
C7 C6 C5 118.93(19)
C7 C6 H6 120.5
C5 C6 H6 120.5
C6 C7 C2 121.4(2)
C6 C7 H7 119.3
C2 C7 H7 119.3
O3 C8 N1 121.99(18)
O3 C8 C9 123.19(17)
N1 C8 C9 114.82(14)
C8 C9 C10 117.84(14)
C8 C9 H9A 107.8
C10 C9 H9A 107.8
C8 C9 H9B 107.8
C10 C9 H9B 107.8
H9A C9 H9B 107.2
C11 C10 C15 119.71(15)
C11 C10 C9 118.60(15)
C15 C10 C9 121.68(14)
C12 C11 C10 120.28(16)
C12 C11 H11 119.9
C10 C11 H11 119.9
C11 C12 C13 120.32(16)
C11 C12 H12 119.8
C13 C12 H12 119.8
C14 C13 C12 121.53(17)
C14 C13 H13 119.2
C12 C13 H13 119.2
C13 C14 C15 118.01(15)
C13 C14 C17 120.59(15)
C15 C14 C17 121.36(13)
C10 C15 C14 120.10(14)
C10 C15 C16 118.85(14)
C14 C15 C16 121.05(13)
O4 C16 N1 118.68(14)
O4 C16 C15 124.57(14)
N1 C16 C15 116.75(13)
C14 C17 C21 114.09(13)
C14 C17 C18 111.95(13)
C21 C17 C18 107.16(13)
C14 C17 H17 107.8
C21 C17 H17 107.8
C18 C17 H17 107.8
O5 C18 O6 125.79(16)
O5 C18 C17 125.28(15)
O6 C18 C17 108.94(14)
O6 C19 C20 109.7(2)
O6 C19 H19A 109.7
C20 C19 H19A 109.7
O6 C19 H19B 109.7
C20 C19 H19B 109.7
H19A C19 H19B 108.2
C19 C20 H20A 109.5
C19 C20 H20B 109.5
H20A C20 H20B 109.5
C19 C20 H20C 109.5
H20A C20 H20C 109.5
H20B C20 H20C 109.5
O7 C21 O8 124.82(17)
O7 C21 C17 124.69(17)
O8 C21 C17 110.39(14)
C23 C22 O8 108.3(3)
C23 C22 H22A 110.0
O8 C22 H22A 110.0
C23 C22 H22B 110.0
O8 C22 H22B 110.0
H22A C22 H22B 108.4
C22 C23 H23A 109.5
C22 C23 H23B 109.5
H23A C23 H23B 109.5
C22 C23 H23C 109.5
H23A C23 H23C 109.5
H23B C23 H23C 109.5
C16 N1 C8 121.30(14)
C16 N1 S1 117.44(11)
C8 N1 S1 120.26(12)
C18 O6 C19 117.47(16)
C21 O8 C22 116.83(17)
O1 S1 O2 119.03(10)
O1 S1 N1 106.08(8)
O2 S1 N1 104.78(9)
O1 S1 C5 110.45(10)
O2 S1 C5 109.75(9)
N1 S1 C5 105.72(8)

loop_
_geom_bond_atom_site_label_1
_geom_bond_atom_site_label_2
_geom_bond_distance
C1 C2 1.509(3)
C1 H1A 0.9600
C1 H1B 0.9600
C1 H1C 0.9600
C2 C3 1.376(3)
C2 C7 1.380(3)
C3 C4 1.376(3)
C3 H3 0.9300
C4 C5 1.376(3)
C4 H4 0.9300
C5 C6 1.389(3)
C5 S1 1.746(2)
C6 C7 1.376(3)
C6 H6 0.9300
C7 H7 0.9300
C8 O3 1.196(2)
C8 N1 1.428(2)
C8 C9 1.481(3)
C9 C10 1.494(2)
C9 H9A 0.9700
C9 H9B 0.9700
C10 C11 1.392(2)
C10 C15 1.400(2)
C11 C12 1.366(3)
C11 H11 0.9300
C12 C13 1.388(3)
C12 H12 0.9300
C13 C14 1.382(2)
C13 H13 0.9300
C14 C15 1.417(2)
C14 C17 1.518(2)
C15 C16 1.484(2)
C16 O4 1.2040(19)
C16 N1 1.428(2)
C17 C21 1.527(2)
C17 C18 1.530(2)
C17 H17 0.9800
C18 O5 1.189(2)
C18 O6 1.325(2)
C19 O6 1.470(2)
C19 C20 1.473(4)
C19 H19A 0.9700
C19 H19B 0.9700
C20 H20A 0.9600
C20 H20B 0.9600
C20 H20C 0.9600
C21 O7 1.190(2)
C21 O8 1.320(2)
C22 C23 1.441(5)
C22 O8 1.458(2)
C22 H22A 0.9700
C22 H22B 0.9700
C23 H23A 0.9600
C23 H23B 0.9600
C23 H23C 0.9600
N1 S1 1.7231(15)
O1 S1 1.4134(15)
O2 S1 1.4227(16)
